data_7106338
loop_
_publ_author_name
'Jose Martinez-Lillo'
'Teresa F. Mastropietro'
'Rosamaria Lappano'
'Antonio Madeo'
'Marta E. Alberto'
'Nino Russo'
'Marcello Maggiolini'
'Giovanni De Munno'

_publ_section_title
;
 Rhenium(IV) compounds inducing apoptosis in cancer cells
;
_journal_name_full Chem.Commun.
_journal_page_first 5283
_journal_paper_doi 10.1039/c1cc11038a
_journal_volume 47
_journal_year 2011
_chemical_formula_sum 'C12 H8 Cl4 N2 Re'
_chemical_formula_weight 508.20
_chemical_name_systematic
;
?
;
_space_group_IT_number 14
_symmetry_cell_setting monoclinic
_symmetry_space_group_name_Hall '-P 2ybc'
_symmetry_space_group_name_H-M 'P 1 21/c 1'
_atom_sites_solution_hydrogens geom
_atom_sites_solution_primary direct
_atom_sites_solution_secondary difmap
_audit_creation_method SHELXL-97
_cell_angle_alpha 90.00
_cell_angle_beta 108.2490(10)
_cell_angle_gamma 90.00
_cell_formula_units_Z 4
_cell_length_a 7.5973(2)
_cell_length_b 18.9753(6)
_cell_length_c 10.3352(3)
_cell_measurement_reflns_used 7277
_cell_measurement_temperature 293(2)
_cell_measurement_theta_max 30.0722
_cell_measurement_theta_min 2.335
_cell_volume 1415.00(7)
_computing_cell_refinement 'Bruker-Nonius X8 APEX'
_computing_data_collection 'Bruker-Nonius X8 APEX'
_computing_data_reduction 'Bruker SAINT'
_computing_molecular_graphics 'Bruker SHELXTL'
_computing_publication_material 'Bruker SHELXTL'
_computing_structure_refinement 'Bruker SHELXTL'
_computing_structure_solution 'Bruker SHELXTL'
_diffrn_ambient_temperature 293(2)
_diffrn_measured_fraction_theta_full 0.892
_diffrn_measured_fraction_theta_max 0.892
_diffrn_measurement_device_type 'CCD area detector'
_diffrn_measurement_method 'phi and omega scans'
_diffrn_radiation_monochromator graphite
_diffrn_radiation_source 'fine-focus sealed tube'
_diffrn_radiation_type MoK\a
_diffrn_radiation_wavelength 0.71073
_diffrn_reflns_av_R_equivalents 0.0290
_diffrn_reflns_av_sigmaI/netI 0.0175
_diffrn_reflns_limit_h_max 10
_diffrn_reflns_limit_h_min -10
_diffrn_reflns_limit_k_max 27
_diffrn_reflns_limit_k_min -27
_diffrn_reflns_limit_l_max 14
_diffrn_reflns_limit_l_min -14
_diffrn_reflns_number 22670
_diffrn_reflns_theta_full 31.65
_diffrn_reflns_theta_max 31.65
_diffrn_reflns_theta_min 2.15
_exptl_absorpt_coefficient_mu 9.327
_exptl_absorpt_correction_T_max 0.6045
_exptl_absorpt_correction_T_min 0.1342
_exptl_absorpt_correction_type empirical
_exptl_absorpt_process_details sadabs
_exptl_crystal_colour Yellow
_exptl_crystal_density_diffrn 2.386
_exptl_crystal_density_method 'not measured'
_exptl_crystal_description Needle
_exptl_crystal_F_000 948
_exptl_crystal_size_max 0.36
_exptl_crystal_size_mid 0.24
_exptl_crystal_size_min 0.06
_refine_diff_density_max 4.758
_refine_diff_density_min -5.374
_refine_diff_density_rms 0.223
_refine_ls_extinction_method none
_refine_ls_goodness_of_fit_ref 1.090
_refine_ls_hydrogen_treatment constr
_refine_ls_matrix_type full
_refine_ls_number_parameters 172
_refine_ls_number_reflns 4255
_refine_ls_number_restraints 0
_refine_ls_restrained_S_all 1.090
_refine_ls_R_factor_all 0.0789
_refine_ls_R_factor_gt 0.0721
_refine_ls_shift/su_max 0.001
_refine_ls_shift/su_mean 0.000
_refine_ls_structure_factor_coef Fsqd
_refine_ls_weighting_details 'calc w=1/[\s^2^(Fo^2^)+(0.0623P)^2^+28.1049P] where P=(Fo^2^+2Fc^2^)/3'
_refine_ls_weighting_scheme calc
_refine_ls_wR_factor_gt 0.1809
_refine_ls_wR_factor_ref 0.1860
_reflns_number_gt 3837
_reflns_number_total 4255
_reflns_threshold_expression >2sigma(I)
_cod_data_source_file c1cc11038a.txt
_cod_data_source_block rep21c
_cod_original_sg_symbol_H-M P2(1)/c
_cod_database_code 7106338

loop_
_symmetry_equiv_pos_as_xyz
'x, y, z'
'-x, y+1/2, -z+1/2'
'-x, -y, -z'
'x, -y-1/2, z-1/2'

loop_
_atom_site_label
_atom_site_type_symbol
_atom_site_fract_x
_atom_site_fract_y
_atom_site_fract_z
_atom_site_U_iso_or_equiv
_atom_site_adp_type
_atom_site_occupancy
_atom_site_symmetry_multiplicity
_atom_site_calc_flag
_atom_site_refinement_flags
_atom_site_disorder_assembly
_atom_site_disorder_group
Re1 Re 0.05788(6) 0.64974(3) 0.17130(4) 0.05223(18) Uani 1 1 d . . .
Cl1 Cl -0.1588(4) 0.68054(18) 0.2789(3) 0.0567(7) Uani 1 1 d . . .
Cl4 Cl 0.2880(4) 0.60595(17) 0.0858(3) 0.0541(6) Uani 1 1 d . . .
Cl3 Cl -0.1750(5) 0.6159(2) -0.0192(3) 0.0712(10) Uani 1 1 d . . .
Cl2 Cl 0.0768(7) 0.7568(2) 0.1042(5) 0.0825(11) Uani 1 1 d . . .
N2 N 0.0717(11) 0.5484(4) 0.2698(8) 0.0376(16) Uani 1 1 d . . .
C12 C 0.2962(13) 0.6092(5) 0.4486(9) 0.0382(19) Uani 1 1 d . . .
N1 N 0.2684(12) 0.6650(4) 0.3634(9) 0.0405(18) Uani 1 1 d . . .
C11 C 0.1929(12) 0.5467(5) 0.4000(9) 0.0373(18) Uani 1 1 d . . .
C6 C 0.3482(14) 0.4893(6) 0.6157(10) 0.045(2) Uani 1 1 d . . .
H6A H 0.3637 0.4499 0.6717 0.055 Uiso 1 1 calc R . .
C4 C 0.4254(13) 0.6096(6) 0.5805(10) 0.043(2) Uani 1 1 d . . .
C7 C 0.2178(13) 0.4864(6) 0.4802(10) 0.040(2) Uani 1 1 d . . .
C3 C 0.5294(16) 0.6726(7) 0.6185(12) 0.053(3) Uani 1 1 d . . .
H3A H 0.6169 0.6763 0.7043 0.064 Uiso 1 1 calc R . .
C5 C 0.4468(15) 0.5469(7) 0.6622(10) 0.049(2) Uani 1 1 d . . .
H5A H 0.5314 0.5467 0.7495 0.058 Uiso 1 1 calc R . .
C1 C 0.3694(18) 0.7232(6) 0.4037(13) 0.054(3) Uani 1 1 d . . .
H1A H 0.3506 0.7619 0.3457 0.065 Uiso 1 1 calc R . .
C2 C 0.5016(18) 0.7267(7) 0.5309(13) 0.058(3) Uani 1 1 d . . .
H2A H 0.5727 0.7673 0.5561 0.070 Uiso 1 1 calc R . .
C10 C -0.0192(16) 0.4908(6) 0.2177(11) 0.047(2) Uani 1 1 d . . .
H10A H -0.1002 0.4921 0.1291 0.056 Uiso 1 1 calc R . .
C9 C 0.0013(16) 0.4278(6) 0.2903(11) 0.048(2) Uani 1 1 d . . .
H9A H -0.0636 0.3877 0.2503 0.058 Uiso 1 1 calc R . .
C8 C 0.1190(15) 0.4258(6) 0.4222(12) 0.048(2) Uani 1 1 d . . .
H8A H 0.1329 0.3844 0.4726 0.058 Uiso 1 1 calc R . .

loop_
_atom_site_aniso_label
_atom_site_aniso_U_11
_atom_site_aniso_U_22
_atom_site_aniso_U_33
_atom_site_aniso_U_23
_atom_site_aniso_U_13
_atom_site_aniso_U_12
Re1 0.0462(3) 0.0712(3) 0.0313(2) -0.00157(19) 0.00076(16) 0.0143(2)
Cl1 0.0550(15) 0.0664(18) 0.0463(13) 0.0117(13) 0.0124(12) 0.0196(13)
Cl4 0.0557(15) 0.0551(15) 0.0515(14) -0.0056(12) 0.0170(12) -0.0003(12)
Cl3 0.0653(19) 0.093(3) 0.0393(13) -0.0056(15) -0.0071(13) 0.0054(18)
Cl2 0.105(3) 0.060(2) 0.082(3) 0.0113(19) 0.029(2) -0.001(2)
N2 0.039(4) 0.040(4) 0.031(3) -0.001(3) 0.006(3) 0.004(3)
C12 0.032(4) 0.047(5) 0.031(4) -0.004(4) 0.003(3) 0.006(4)
N1 0.040(4) 0.040(4) 0.035(4) -0.006(3) 0.002(3) 0.004(3)
C11 0.032(4) 0.048(5) 0.031(4) 0.002(4) 0.007(3) 0.009(4)
C6 0.042(5) 0.056(6) 0.037(5) 0.017(4) 0.011(4) 0.011(4)
C4 0.033(4) 0.060(6) 0.031(4) -0.006(4) 0.002(3) 0.011(4)
C7 0.035(4) 0.055(6) 0.033(4) 0.003(4) 0.013(3) 0.007(4)
C3 0.043(5) 0.061(7) 0.045(6) -0.016(5) -0.003(4) 0.008(5)
C5 0.042(5) 0.069(7) 0.030(4) 0.004(4) 0.005(4) 0.011(5)
C1 0.058(7) 0.044(6) 0.051(6) -0.001(5) 0.004(5) 0.004(5)
C2 0.055(6) 0.048(6) 0.057(7) -0.013(5) -0.002(5) -0.003(5)
C10 0.049(6) 0.046(6) 0.043(5) -0.008(4) 0.009(4) -0.001(4)
C9 0.054(6) 0.043(5) 0.048(5) -0.014(4) 0.016(5) -0.007(4)
C8 0.046(5) 0.051(6) 0.050(6) 0.009(5) 0.019(5) 0.013(5)

loop_
_atom_type_symbol
_atom_type_description
_atom_type_scat_dispersion_real
_atom_type_scat_dispersion_imag
_atom_type_scat_source
C C 0.0033 0.0016 'International Tables Vol C Tables 4.2.6.8 and 6.1.1.4'
H H 0.0000 0.0000 'International Tables Vol C Tables 4.2.6.8 and 6.1.1.4'
N N 0.0061 0.0033 'International Tables Vol C Tables 4.2.6.8 and 6.1.1.4'
Cl Cl 0.1484 0.1585 'International Tables Vol C Tables 4.2.6.8 and 6.1.1.4'
Re Re -1.0185 7.2310 'International Tables Vol C Tables 4.2.6.8 and 6.1.1.4'

loop_
_geom_angle_atom_site_label_1
_geom_angle_atom_site_label_2
_geom_angle_atom_site_label_3
_geom_angle
_geom_angle_site_symmetry_1
_geom_angle_site_symmetry_3
_geom_angle_publ_flag
N1 Re1 N2 76.8(3) . . ?
N1 Re1 Cl2 93.7(3) . . ?
N2 Re1 Cl2 170.5(2) . . ?
N1 Re1 Cl3 170.5(3) . . ?
N2 Re1 Cl3 93.8(2) . . ?
Cl2 Re1 Cl3 95.67(17) . . ?
N1 Re1 Cl1 87.6(3) . . ?
N2 Re1 Cl1 86.3(2) . . ?
Cl2 Re1 Cl1 92.60(16) . . ?
Cl3 Re1 Cl1 90.55(13) . . ?
N1 Re1 Cl4 88.2(2) . . ?
N2 Re1 Cl4 86.0(2) . . ?
Cl2 Re1 Cl4 94.56(15) . . ?
Cl3 Re1 Cl4 92.49(13) . . ?
Cl1 Re1 Cl4 171.90(11) . . ?
C10 N2 C11 119.2(9) . . ?
C10 N2 Re1 127.2(7) . . ?
C11 N2 Re1 113.6(7) . . ?
N1 C12 C4 123.1(10) . . ?
N1 C12 C11 117.8(8) . . ?
C4 C12 C11 119.1(10) . . ?
C1 N1 C12 119.2(9) . . ?
C1 N1 Re1 126.2(8) . . ?
C12 N1 Re1 114.6(6) . . ?
N2 C11 C7 121.9(9) . . ?
N2 C11 C12 117.0(9) . . ?
C7 C11 C12 121.2(8) . . ?
C5 C6 C7 121.4(10) . . ?
C12 C4 C3 115.5(10) . . ?
C12 C4 C5 118.7(10) . . ?
C3 C4 C5 125.7(9) . . ?
C11 C7 C8 117.7(9) . . ?
C11 C7 C6 118.2(10) . . ?
C8 C7 C6 124.0(10) . . ?
C2 C3 C4 120.2(10) . . ?
C6 C5 C4 121.4(9) . . ?
N1 C1 C2 120.8(12) . . ?
C3 C2 C1 121.2(12) . . ?
N2 C10 C9 122.4(10) . . ?
C8 C9 C10 119.0(10) . . ?
C9 C8 C7 119.7(10) . . ?

loop_
_geom_bond_atom_site_label_1
_geom_bond_atom_site_label_2
_geom_bond_distance
_geom_bond_site_symmetry_2
_geom_bond_publ_flag
Re1 N1 2.143(8) . ?
Re1 N2 2.164(8) . ?
Re1 Cl2 2.166(4) . ?
Re1 Cl3 2.289(3) . ?
Re1 Cl1 2.331(3) . ?
Re1 Cl4 2.344(3) . ?
N2 C10 1.315(13) . ?
N2 C11 1.372(11) . ?
C12 N1 1.352(13) . ?
C12 C4 1.409(12) . ?
C12 C11 1.424(14) . ?
N1 C1 1.335(15) . ?
C11 C7 1.390(14) . ?
C6 C5 1.328(17) . ?
C6 C7 1.441(14) . ?
C4 C3 1.419(17) . ?
C4 C5 1.438(16) . ?
C7 C8 1.402(16) . ?
C3 C2 1.342(19) . ?
C1 C2 1.384(16) . ?
C10 C9 1.394(16) . ?
C9 C8 1.376(16) . ?

loop_
_cod_related_entry_id
_cod_related_entry_database
_cod_related_entry_code
1 ChemSpider 30653282
